data_1572083
loop_
_publ_author_name
'Chen, Zhao-Nian'
'Zhang, Le-Ping'
'Wu, Huai-Li'
'Qi, Qiao-Yan'
'Yan, Meng'
'Tian, Jia'
'Yang, Guan-Yu'
'Li, Zhan-Ting'
'Yang, Bo'

_publ_section_title
;
 Accurate construction of monolayer, bilayer, sandwich bilayer,
 four-layer, multi-layer and chiral bilayer 2D pillararene-type
 supramolecular networks.
;
_journal_issue 33
_journal_name_full 'Chemical science'
_journal_page_first 13191
_journal_page_last 13200
_journal_paper_doi 10.1039/d4sc03022b
_journal_volume 15
_journal_year 2024
_chemical_formula_moiety '2(C H2 Cl2), C85 H70 N4 O6, 2(C H4 O)'
_chemical_formula_sum 'C89 H82 Cl4 N4 O8'
_chemical_formula_weight 1477.38
_space_group_crystal_system triclinic
_space_group_IT_number 2
_space_group_name_Hall '-P 1'
_space_group_name_H-M_alt 'P -1'
_atom_sites_solution_hydrogens geom
_atom_sites_solution_primary dual
_audit_creation_date 2024-06-18
_audit_creation_method
;
Olex2 1.5
(compiled 2024.02.16 svn.r378c4104 for OlexSys, GUI svn.r6928)
;
_audit_update_record
;
2024-06-25 deposited with the CCDC.	2024-07-04 downloaded from the CCDC.
;
_cell_angle_alpha 94.9090(10)
_cell_angle_beta 97.0560(10)
_cell_angle_gamma 91.9560(10)
_cell_formula_units_Z 2
_cell_length_a 12.9179(3)
_cell_length_b 17.0625(4)
_cell_length_c 17.3348(4)
_cell_measurement_reflns_used 9940
_cell_measurement_temperature 193.00
_cell_measurement_theta_max 58.39
_cell_measurement_theta_min 3.00
_cell_volume 3774.09(15)
_computing_cell_refinement 'SAINT V8.40B (Bruker, 2019)'
_computing_data_collection 'APEX4 V2022.10-1 (Bruker, 2022)'
_computing_data_reduction 'SAINT V8.40B (Bruker, 2019)'
_computing_molecular_graphics 'Olex2 1.5 (Dolomanov et al., 2009)'
_computing_publication_material 'Olex2 1.5 (Dolomanov et al., 2009)'
_computing_structure_refinement 'SHELXL 2019/3 (Sheldrick, 2015)'
_computing_structure_solution 'SHELXT 2018/2 (Sheldrick, 2018)'
_diffrn_ambient_temperature 193.00
_diffrn_detector CPAD
_diffrn_detector_area_resol_mean 7.41
_diffrn_detector_type 'Bruker PHOTON II'
_diffrn_measured_fraction_theta_full 0.998
_diffrn_measured_fraction_theta_max 0.997
_diffrn_measurement_device 'four-circle diffractometer'
_diffrn_measurement_device_type 'Bruker D8 VENTURE MetalJet PHOTON II'
_diffrn_measurement_method '\w and \f shutterless scans'
_diffrn_measurement_specimen_support 'nylon loop'
_diffrn_radiation_monochromator 'Helios Multi-layer Optic'
_diffrn_radiation_probe x-ray
_diffrn_radiation_type GaK\a
_diffrn_radiation_wavelength 1.34139
_diffrn_reflns_av_R_equivalents 0.0566
_diffrn_reflns_av_unetI/netI 0.0622
_diffrn_reflns_Laue_measured_fraction_full 0.998
_diffrn_reflns_Laue_measured_fraction_max 0.997
_diffrn_reflns_limit_h_max 15
_diffrn_reflns_limit_h_min -15
_diffrn_reflns_limit_k_max 19
_diffrn_reflns_limit_k_min -20
_diffrn_reflns_limit_l_max 20
_diffrn_reflns_limit_l_min -20
_diffrn_reflns_number 47111
_diffrn_reflns_point_group_measured_fraction_full 0.998
_diffrn_reflns_point_group_measured_fraction_max 0.997
_diffrn_reflns_theta_full 53.594
_diffrn_reflns_theta_max 53.903
_diffrn_reflns_theta_min 2.244
_diffrn_source MetalJet
_diffrn_source_current 2.86
_diffrn_source_power 0.19937059999999998
_diffrn_source_type 'Liquid Metal source'
_diffrn_source_voltage 69.71
_diffrn_standards_number 0
_exptl_absorpt_coefficient_mu 1.259
_exptl_absorpt_correction_T_max 0.7518
_exptl_absorpt_correction_T_min 0.6527
_exptl_absorpt_correction_type multi-scan
_exptl_absorpt_process_details
;
SADABS-2016/2 (Bruker,2016/2) was used for absorption correction.
wR2(int) was 0.1060 before and 0.0516 after correction.
The Ratio of minimum to maximum transmission is 0.8682.
The \l/2 correction factor is Not present.
;
_exptl_crystal_colour colourless
_exptl_crystal_colour_primary colourless
_exptl_crystal_density_diffrn 1.300
_exptl_crystal_description block
_exptl_crystal_F_000 1552
_exptl_crystal_size_max 0.13
_exptl_crystal_size_mid 0.12
_exptl_crystal_size_min 0.1
_refine_diff_density_max 1.112
_refine_diff_density_min -1.375
_refine_diff_density_rms 0.082
_refine_ls_extinction_coef 0.0012(3)
_refine_ls_extinction_expression Fc^*^=kFc[1+0.001xFc^2^\l^3^/sin(2\q)]^-1/4^
_refine_ls_extinction_method 'SHELXL-2019/2 (Sheldrick 2019)'
_refine_ls_goodness_of_fit_ref 1.038
_refine_ls_hydrogen_treatment constr
_refine_ls_matrix_type full
_refine_ls_number_parameters 967
_refine_ls_number_reflns 13808
_refine_ls_number_restraints 19
_refine_ls_restrained_S_all 1.039
_refine_ls_R_factor_all 0.1340
_refine_ls_R_factor_gt 0.0842
_refine_ls_shift/su_max 0.000
_refine_ls_shift/su_mean 0.000
_refine_ls_structure_factor_coef Fsqd
_refine_ls_weighting_details 'w=1/[\s^2^(Fo^2^)+(0.1371P)^2^+6.0051P] where P=(Fo^2^+2Fc^2^)/3'
_refine_ls_weighting_scheme calc
_refine_ls_wR_factor_gt 0.2324
_refine_ls_wR_factor_ref 0.2696
_reflns_Friedel_coverage 0.000
_reflns_number_gt 8666
_reflns_number_total 13808
_reflns_threshold_expression 'I > 2\s(I)'
_cod_data_source_file d4sc03022b2.cif
_cod_data_source_block 230420zh_zhcz199461_0m
_cod_depositor_comments
;
The following automatic conversions were performed:

data item '_diffrn_radiation_probe' value 'X-ray' was changed to
'x-ray' in accordance with the
/home/data/users/saulius/crontab/automatic-downloads/rss-feeds/RSC/lib/dictionaries/cif_core.dic
dictionary named 'cif_core.dic' version 2.4.2 last updated on
2011-04-26.

Automatic conversion script
Id: cif_fix_values 8170 2020-07-09 18:12:32Z antanas 

 Adding full bibliography for 1572083--1572100.cif.
;
_cod_database_code 1572083
_shelx_shelxl_version_number 2019/3
_shelx_space_group_comment
;
The symmetry employed for this shelxl refinement is uniquely defined
by the following loop, which should always be used as a source of
symmetry information in preference to the above space-group names.
They are only intended as comments.
;
_shelx_estimated_absorpt_t_max 0.884
_shelx_estimated_absorpt_t_min 0.853
_olex2_refinement_description
;
1. Fixed Uiso
 At 1.2 times of:
  All C(H) groups, All C(H,H) groups
 At 1.5 times of:
  All C(H,H,H) groups, All O(H) groups, All O(H,H) groups
2. Restrained distances
 O8-C89 \\sim O8-C89A
 with sigma of 0.02
3. Uiso/Uaniso restraints and constraints
C89 \\sim C89A: within 2A with sigma of 0.01 and sigma for terminal atoms of
0.02 within 2A
Uanis(C89A) \\sim Ueq, Uanis(C89) \\sim Ueq: with sigma of 0.01 and sigma for
terminal atoms of 0.02
4. Others
 Sof(H8B)=Sof(C89A)=Sof(H89A)=Sof(H89B)=Sof(H89C)=1-FVAR(1)
 Sof(H8A)=Sof(C89)=Sof(H89D)=Sof(H89E)=Sof(H89F)=FVAR(1)
5.a Secondary CH2 refined with riding coordinates:
 C67(H67A,H67B), C66(H66A,H66B), C57(H57A,H57B), C85(H85A,H85B), C76(H76A,
 H76B), C86(H86A,H86B), C87(H87A,H87B)
5.b Aromatic/amide H refined with riding coordinates:
 C72(H72), C42(H42), C69(H69), C19(H19), C14(H14), C45(H45), C20(H20),
 C59(H59), C17(H17), C23(H23), C62(H62), C81(H81), C51(H51), C50(H50), C22(H22),
  C10(H10), C35(H35), C36(H36), C48(H48), C4(H4), C11(H11), C7(H7), C47(H47),
 C78(H78), C2(H2), C39(H39), C8(H8), C38(H38), C25(H25), C5(H5), C1(H1),
 C27(H27), C30(H30), C28(H28), C53(H53), C55(H55), C24(H24), C29(H29), C32(H32),
  C56(H56), C33(H33), C52(H52)
5.c Tetrahedral OH refined with riding coordinates:
 O8(H8B), O8(H8A)
5.d Idealised Me refined as rotating group:
 C83(H83A,H83B,H83C), C74(H74A,H74B,H74C), C65(H65A,H65B,H65C), C64(H64A,H64B,
 H64C), C75(H75A,H75B,H75C), C84(H84A,H84B,H84C), C88(H88A,H88B,H88C),
 C89A(H89A,H89B,H89C), C89(H89D,H89E,H89F)
5.e Idealised tetrahedral OH refined as rotating group:
 O7(H7A)
;
_olex2_submission_special_instructions 'No special instructions were received'
_site XU

loop_
_space_group_symop_operation_xyz
'x, y, z'
'-x, -y, -z'

loop_
_atom_site_label
_atom_site_type_symbol
_atom_site_fract_x
_atom_site_fract_y
_atom_site_fract_z
_atom_site_U_iso_or_equiv
_atom_site_adp_type
_atom_site_occupancy
_atom_site_site_symmetry_order
_atom_site_calc_flag
_atom_site_refinement_flags_posn
_atom_site_refinement_flags_adp
_atom_site_refinement_flags_occupancy
_atom_site_disorder_assembly
_atom_site_disorder_group
Cl1 Cl 0.79584(13) 0.74887(9) 0.24499(9) 0.0744(5) Uani 1 1 d . . . . .
Cl2 Cl 0.65996(16) 0.60874(16) 0.24424(13) 0.1274(10) Uani 1 1 d . . . . .
Cl3 Cl 0.4360(2) 0.97262(13) 0.58177(14) 0.1148(7) Uani 1 1 d . . . . .
Cl4 Cl 0.3201(2) 0.82778(14) 0.52719(16) 0.1245(8) Uani 1 1 d . . . . .
O2 O 0.4245(2) 0.58641(16) -0.00467(16) 0.0362(7) Uani 1 1 d . . . . .
O3 O 0.8174(2) 0.50649(17) -0.02259(17) 0.0402(7) Uani 1 1 d . . . . .
O6 O 0.6046(2) 0.76789(16) 0.44975(19) 0.0436(8) Uani 1 1 d . . . . .
O5 O 0.6996(2) 0.45415(16) 0.45088(19) 0.0445(8) Uani 1 1 d . . . . .
O1 O 0.7535(2) 0.80827(18) 0.03633(19) 0.0463(8) Uani 1 1 d . . . . .
O4 O 1.0594(3) 0.72041(18) 0.18790(19) 0.0484(8) Uani 1 1 d . . . . .
N4 N 0.5847(3) 1.2593(2) 0.1947(2) 0.0431(9) Uani 1 1 d . . . . .
C68 C 0.4965(3) 0.7118(2) 0.0497(2) 0.0293(9) Uani 1 1 d . . . . .
C72 C 0.6024(3) 0.6266(2) -0.0229(2) 0.0303(9) Uani 1 1 d . . . . .
H72 H 0.610245 0.577343 -0.051087 0.036 Uiso 1 1 calc R U . . .
C60 C 0.6310(3) 0.6898(2) 0.4494(2) 0.0326(9) Uani 1 1 d . . . . .
C61 C 0.5489(3) 0.6342(2) 0.4313(2) 0.0310(9) Uani 1 1 d . . . . .
C13 C 0.3996(3) 0.7118(2) 0.1681(2) 0.0277(8) Uani 1 1 d . . . . .
C42 C 0.9127(3) 0.5034(2) 0.3638(2) 0.0334(9) Uani 1 1 d . . . . .
H42 H 0.863919 0.462368 0.370498 0.040 Uiso 1 1 calc R U . . .
C69 C 0.5785(3) 0.7675(2) 0.0603(2) 0.0335(9) Uani 1 1 d . . . . .
H69 H 0.571241 0.816413 0.089283 0.040 Uiso 1 1 calc R U . . .
C19 C 0.2910(3) 0.5117(2) 0.3256(2) 0.0302(9) Uani 1 1 d . . . . .
H19 H 0.253622 0.551934 0.349660 0.036 Uiso 1 1 calc R U . . .
C73 C 0.5089(3) 0.6407(2) 0.0059(2) 0.0309(9) Uani 1 1 d . . . . .
C58 C 0.7550(3) 0.5879(2) 0.4679(2) 0.0317(9) Uani 1 1 d . . . . .
C16 C 0.4159(3) 0.6742(2) 0.3252(2) 0.0296(9) Uani 1 1 d . . . . .
C14 C 0.3813(3) 0.6354(2) 0.1873(2) 0.0299(9) Uani 1 1 d . . . . .
H14 H 0.363975 0.594871 0.146120 0.036 Uiso 1 1 calc R U . . .
C45 C 1.0460(3) 0.6236(2) 0.3414(2) 0.0332(9) Uani 1 1 d . . . . .
H45 H 1.091152 0.666287 0.333060 0.040 Uiso 1 1 calc R U . . .
C15 C 0.3873(3) 0.6156(2) 0.2637(2) 0.0283(8) Uani 1 1 d . . . . .
C20 C 0.2711(3) 0.4340(2) 0.3391(2) 0.0324(9) Uani 1 1 d . . . . .
H20 H 0.220521 0.421964 0.372257 0.039 Uiso 1 1 calc R U . . .
N3 N 0.2689(4) 0.1348(2) 0.3576(3) 0.0537(11) Uani 1 1 d . . . . .
C67 C 0.3955(3) 0.7286(2) 0.0834(2) 0.0316(9) Uani 1 1 d . . . . .
H67A H 0.380134 0.784645 0.078952 0.038 Uiso 1 1 calc R U . . .
H67B H 0.337649 0.696140 0.052142 0.038 Uiso 1 1 calc R U . . .
C41 C 0.9293(3) 0.5662(2) 0.4212(2) 0.0315(9) Uani 1 1 d . . . . .
C59 C 0.7326(3) 0.6675(2) 0.4675(2) 0.0335(9) Uani 1 1 d . . . . .
H59 H 0.787661 0.706613 0.479665 0.040 Uiso 1 1 calc R U . . .
C71 C 0.6850(3) 0.6820(2) -0.0118(2) 0.0300(9) Uani 1 1 d . . . . .
C43 C 0.9629(3) 0.4971(2) 0.2976(2) 0.0311(9) Uani 1 1 d . . . . .
C12 C 0.4253(3) 0.7707(2) 0.2294(2) 0.0318(9) Uani 1 1 d . . . . .
C18 C 0.3646(3) 0.5321(2) 0.2776(2) 0.0297(9) Uani 1 1 d . . . . .
C17 C 0.4326(3) 0.7503(2) 0.3061(2) 0.0335(9) Uani 1 1 d . . . . .
H17 H 0.449882 0.790753 0.347268 0.040 Uiso 1 1 calc R U . . .
C82 C 0.8765(3) 0.5581(2) 0.0311(2) 0.0332(9) Uani 1 1 d . . . . .
C6 C 0.5064(3) 1.0133(2) 0.2030(2) 0.0344(9) Uani 1 1 d . . . . .
C21 C 0.3244(3) 0.3732(2) 0.3046(2) 0.0329(9) Uani 1 1 d . . . . .
C66 C 0.4374(3) 0.6576(2) 0.4101(2) 0.0322(9) Uani 1 1 d . . . . .
H66A H 0.388676 0.614678 0.420209 0.039 Uiso 1 1 calc R U . . .
H66B H 0.424422 0.705217 0.443751 0.039 Uiso 1 1 calc R U . . .
C40 C 0.9991(3) 0.6279(2) 0.4096(2) 0.0342(9) Uani 1 1 d . . . . .
C77 C 0.8667(3) 0.6385(2) 0.0212(2) 0.0336(9) Uani 1 1 d . . . . .
C70 C 0.6714(3) 0.7538(2) 0.0295(2) 0.0333(9) Uani 1 1 d . . . . .
C44 C 1.0304(3) 0.5600(2) 0.2849(2) 0.0330(9) Uani 1 1 d . . . . .
C63 C 0.6737(3) 0.5320(2) 0.4490(2) 0.0325(9) Uani 1 1 d . . . . .
O7 O 0.2145(4) -0.0053(2) 0.4205(2) 0.0862(14) Uani 1 1 d . . . . .
H7A H 0.222531 0.040017 0.406129 0.129 Uiso 1 1 calc R U . . .
N2 N 0.8378(4) 0.0671(2) -0.0047(3) 0.0578(12) Uani 1 1 d . . . . .
C23 C 0.4165(3) 0.4708(2) 0.2428(2) 0.0353(9) Uani 1 1 d . . . . .
H23 H 0.466641 0.482826 0.209244 0.042 Uiso 1 1 calc R U . . .
C62 C 0.5721(3) 0.5549(2) 0.4314(2) 0.0329(9) Uani 1 1 d . . . . .
H62 H 0.517130 0.515722 0.419052 0.040 Uiso 1 1 calc R U . . .
C57 C 0.8669(3) 0.5661(2) 0.4896(2) 0.0346(9) Uani 1 1 d . . . . .
H57A H 0.900659 0.603970 0.532540 0.042 Uiso 1 1 calc R U . . .
H57B H 0.867246 0.513064 0.508840 0.042 Uiso 1 1 calc R U . . .
C81 C 0.9449(3) 0.5351(2) 0.0920(2) 0.0334(9) Uani 1 1 d . . . . .
H81 H 0.950943 0.480539 0.098041 0.040 Uiso 1 1 calc R U . . .
C85 C 1.0809(3) 0.5626(3) 0.2105(2) 0.0357(10) Uani 1 1 d . . . . .
H85A H 1.143330 0.599035 0.220379 0.043 Uiso 1 1 calc R U . . .
H85B H 1.103800 0.509557 0.194520 0.043 Uiso 1 1 calc R U . . .
C51 C 0.8401(3) 0.3974(2) 0.2154(3) 0.0356(10) Uani 1 1 d . . . . .
H51 H 0.783850 0.427490 0.229860 0.043 Uiso 1 1 calc R U . . .
C80 C 1.0055(3) 0.5898(2) 0.1449(2) 0.0324(9) Uani 1 1 d . . . . .
C50 C 0.8189(3) 0.3289(2) 0.1668(3) 0.0368(10) Uani 1 1 d . . . . .
H50 H 0.748560 0.313313 0.147457 0.044 Uiso 1 1 calc R U . . .
C34 C 1.0684(3) 0.8330(2) 0.5743(3) 0.0357(10) Uani 1 1 d . . . . .
C22 C 0.3971(3) 0.3930(2) 0.2556(3) 0.0381(10) Uani 1 1 d . . . . .
H22 H 0.433723 0.352759 0.230815 0.046 Uiso 1 1 calc R U . . .
C37 C 1.0230(3) 0.6988(2) 0.4670(2) 0.0337(9) Uani 1 1 d . . . . .
C76 C 0.7882(3) 0.6650(3) -0.0414(2) 0.0354(9) Uani 1 1 d . . . . .
H76A H 0.776555 0.623563 -0.085547 0.042 Uiso 1 1 calc R U . . .
H76B H 0.816363 0.713147 -0.060990 0.042 Uiso 1 1 calc R U . . .
C3 C 0.5350(3) 1.0976(2) 0.1989(3) 0.0349(9) Uani 1 1 d . . . . .
C83 C 0.8289(3) 0.4247(2) -0.0150(3) 0.0387(10) Uani 1 1 d . . . . .
H83A H 0.789049 0.393962 -0.059960 0.058 Uiso 1 1 calc R U . . .
H83B H 0.802598 0.410889 0.033049 0.058 Uiso 1 1 calc R U . . .
H83C H 0.902819 0.412868 -0.012733 0.058 Uiso 1 1 calc R U . . .
C46 C 0.9416(3) 0.4234(2) 0.2437(3) 0.0351(9) Uani 1 1 d . . . . .
C10 C 0.3784(3) 0.9047(2) 0.1856(3) 0.0382(10) Uani 1 1 d . . . . .
H10 H 0.308858 0.885250 0.168433 0.046 Uiso 1 1 calc R U . . .
C35 C 1.0238(4) 0.8391(3) 0.4981(3) 0.0431(11) Uani 1 1 d . . . . .
H35 H 1.008171 0.889600 0.481765 0.052 Uiso 1 1 calc R U . . .
C36 C 1.0018(4) 0.7735(2) 0.4455(3) 0.0391(10) Uani 1 1 d . . . . .
H36 H 0.971538 0.779735 0.393718 0.047 Uiso 1 1 calc R U . . .
C48 C 1.0012(3) 0.3079(3) 0.1750(3) 0.0401(10) Uani 1 1 d . . . . .
H48 H 1.057647 0.277200 0.161904 0.048 Uiso 1 1 calc R U . . .
C49 C 0.8994(3) 0.2822(2) 0.1457(3) 0.0359(10) Uani 1 1 d . . . . .
C9 C 0.4515(3) 0.8542(2) 0.2176(2) 0.0323(9) Uani 1 1 d . . . . .
C4 C 0.6143(3) 1.1369(3) 0.2511(3) 0.0402(10) Uani 1 1 d . . . . .
H4 H 0.653190 1.109497 0.289576 0.048 Uiso 1 1 calc R U . . .
C11 C 0.4058(3) 0.9825(2) 0.1784(3) 0.0407(11) Uani 1 1 d . . . . .
H11 H 0.354706 1.015646 0.156287 0.049 Uiso 1 1 calc R U . . .
C31 C 1.0926(3) 0.9033(3) 0.6305(3) 0.0388(10) Uani 1 1 d . . . . .
C26 C 0.3043(3) 0.2905(2) 0.3211(2) 0.0356(10) Uani 1 1 d . . . . .
C79 C 0.9965(3) 0.6692(3) 0.1340(2) 0.0358(10) Uani 1 1 d . . . . .
C7 C 0.5803(3) 0.9630(2) 0.2343(3) 0.0408(11) Uani 1 1 d . . . . .
H7 H 0.649986 0.982324 0.250796 0.049 Uiso 1 1 calc R U . . .
C47 C 1.0216(3) 0.3770(2) 0.2226(3) 0.0404(10) Uani 1 1 d . . . . .
H47 H 1.091965 0.393250 0.241376 0.048 Uiso 1 1 calc R U . . .
N1 N 1.1349(4) 1.0387(3) 0.7366(3) 0.0601(12) Uani 1 1 d . . . . .
O8 O 0.8131(4) 0.9220(3) -0.0981(3) 0.0862(13) Uani 1 1 d D . . . .
H8B H 0.829238 0.969543 -0.101766 0.129 Uiso 0.215(19) 1 calc R U P A 2
H8A H 0.815976 0.961637 -0.065494 0.129 Uiso 0.785(19) 1 calc R U P A 1
C74 C 0.4070(3) 0.5417(2) -0.0787(3) 0.0369(10) Uani 1 1 d . . . . .
H74A H 0.404227 0.577337 -0.120261 0.055 Uiso 1 1 calc R U . . .
H74B H 0.340619 0.511006 -0.083145 0.055 Uiso 1 1 calc R U . . .
H74C H 0.463998 0.505875 -0.083693 0.055 Uiso 1 1 calc R U . . .
C78 C 0.9291(3) 0.6929(2) 0.0736(3) 0.0362(10) Uani 1 1 d . . . . .
H78 H 0.924721 0.747487 0.067214 0.043 Uiso 1 1 calc R U . . .
C54 C 0.8780(4) 0.2081(2) 0.0930(3) 0.0387(10) Uani 1 1 d . . . . .
C2 C 0.4819(4) 1.1420(2) 0.1445(3) 0.0398(10) Uani 1 1 d . . . . .
H2 H 0.427272 1.118122 0.107303 0.048 Uiso 1 1 calc R U . . .
C39 C 1.0890(4) 0.7575(3) 0.5958(3) 0.0426(11) Uani 1 1 d . . . . .
H39 H 1.118160 0.750967 0.647794 0.051 Uiso 1 1 calc R U . . .
C8 C 0.5524(3) 0.8849(2) 0.2414(3) 0.0389(10) Uani 1 1 d . . . . .
H8 H 0.603653 0.851591 0.263101 0.047 Uiso 1 1 calc R U . . .
C38 C 1.0676(4) 0.6922(3) 0.5429(3) 0.0418(11) Uani 1 1 d . . . . .
H38 H 1.083716 0.641671 0.558800 0.050 Uiso 1 1 calc R U . . .
C25 C 0.3828(4) 0.2371(3) 0.3246(3) 0.0497(12) Uani 1 1 d . . . . .
H25 H 0.450974 0.252759 0.314910 0.060 Uiso 1 1 calc R U . . .
C5 C 0.6359(4) 1.2161(3) 0.2465(3) 0.0434(11) Uani 1 1 d . . . . .
H5 H 0.690663 1.241546 0.282425 0.052 Uiso 1 1 calc R U . . .
C1 C 0.5091(4) 1.2210(3) 0.1448(3) 0.0403(10) Uani 1 1 d . . . . .
H1 H 0.471534 1.250011 0.107107 0.048 Uiso 1 1 calc R U . . .
C27 C 0.2071(4) 0.2631(3) 0.3375(3) 0.0413(10) Uani 1 1 d . . . . .
H27 H 0.150497 0.297310 0.337001 0.050 Uiso 1 1 calc R U . . .
C30 C 1.1197(4) 0.9762(3) 0.6061(3) 0.0484(12) Uani 1 1 d . . . . .
H30 H 1.124946 0.981574 0.552599 0.058 Uiso 1 1 calc R U . . .
C65 C 0.6849(4) 0.8234(3) 0.4400(3) 0.0478(12) Uani 1 1 d . . . . .
H65A H 0.718933 0.805368 0.394566 0.072 Uiso 1 1 calc R U . . .
H65B H 0.736525 0.828818 0.486761 0.072 Uiso 1 1 calc R U . . .
H65C H 0.654891 0.874489 0.431874 0.072 Uiso 1 1 calc R U . . .
C28 C 0.1936(4) 0.1866(3) 0.3542(3) 0.0494(12) Uani 1 1 d . . . . .
H28 H 0.126154 0.169279 0.364112 0.059 Uiso 1 1 calc R U . . .
C64 C 0.6299(4) 0.3970(3) 0.4063(3) 0.0479(12) Uani 1 1 d . . . . .
H64A H 0.614188 0.412258 0.353007 0.072 Uiso 1 1 calc R U . . .
H64B H 0.565076 0.393318 0.430100 0.072 Uiso 1 1 calc R U . . .
H64C H 0.661976 0.345753 0.404807 0.072 Uiso 1 1 calc R U . . .
C53 C 0.9560(4) 0.1694(3) 0.0591(3) 0.0533(13) Uani 1 1 d . . . . .
H53 H 1.025998 0.190227 0.068555 0.064 Uiso 1 1 calc R U . . .
C55 C 0.7784(4) 0.1727(3) 0.0752(3) 0.0533(13) Uani 1 1 d . . . . .
H55 H 0.721253 0.195920 0.096687 0.064 Uiso 1 1 calc R U . . .
C24 C 0.3619(4) 0.1611(3) 0.3422(3) 0.0539(13) Uani 1 1 d . . . . .
H24 H 0.417013 0.125555 0.343429 0.065 Uiso 1 1 calc R U . . .
C29 C 1.1390(4) 1.0405(3) 0.6607(3) 0.0569(14) Uani 1 1 d . . . . .
H29 H 1.156375 1.089609 0.642593 0.068 Uiso 1 1 calc R U . . .
C75 C 0.7421(4) 0.8831(3) 0.0759(3) 0.0526(13) Uani 1 1 d . . . . .
H75A H 0.683476 0.908783 0.048635 0.079 Uiso 1 1 calc R U . . .
H75B H 0.806336 0.915645 0.077098 0.079 Uiso 1 1 calc R U . . .
H75C H 0.728615 0.876469 0.129472 0.079 Uiso 1 1 calc R U . . .
C32 C 1.0894(4) 0.9003(3) 0.7099(3) 0.0518(12) Uani 1 1 d . . . . .
H32 H 1.072642 0.852032 0.730141 0.062 Uiso 1 1 calc R U . . .
C56 C 0.7623(5) 0.1037(3) 0.0263(3) 0.0641(15) Uani 1 1 d . . . . .
H56 H 0.693176 0.081507 0.014388 0.077 Uiso 1 1 calc R U . . .
C33 C 1.1110(4) 0.9689(3) 0.7595(3) 0.0596(14) Uani 1 1 d . . . . .
H33 H 1.108360 0.965542 0.813664 0.072 Uiso 1 1 calc R U . . .
C52 C 0.9316(5) 0.1004(3) 0.0117(3) 0.0618(15) Uani 1 1 d . . . . .
H52 H 0.986887 0.075375 -0.010618 0.074 Uiso 1 1 calc R U . . .
C84 C 1.0595(5) 0.8017(3) 0.1765(4) 0.0729(18) Uani 1 1 d . . . . .
H84A H 1.084315 0.809858 0.126477 0.109 Uiso 1 1 calc R U . . .
H84B H 1.105861 0.831253 0.218901 0.109 Uiso 1 1 calc R U . . .
H84C H 0.988492 0.820132 0.176318 0.109 Uiso 1 1 calc R U . . .
C88 C 0.1762(7) -0.0568(4) 0.3569(4) 0.094(2) Uani 1 1 d . . . . .
H88A H 0.120191 -0.032416 0.325201 0.142 Uiso 1 1 calc R U . . .
H88B H 0.148695 -0.105323 0.374869 0.142 Uiso 1 1 calc R U . . .
H88C H 0.232529 -0.069197 0.325404 0.142 Uiso 1 1 calc R U . . .
C86 C 0.7700(7) 0.6490(4) 0.2225(6) 0.116(3) Uani 1 1 d . . . . .
H86A H 0.771247 0.637653 0.165702 0.140 Uiso 1 1 calc R U . . .
H86B H 0.828452 0.621379 0.249112 0.140 Uiso 1 1 calc R U . . .
C87 C 0.4028(7) 0.8986(5) 0.5061(5) 0.115(3) Uani 1 1 d . . . . .
H87A H 0.370645 0.922691 0.459524 0.138 Uiso 1 1 calc R U . . .
H87B H 0.467429 0.874151 0.492641 0.138 Uiso 1 1 calc R U . . .
C89A C 0.812(4) 0.879(3) -0.1708(17) 0.113(10) Uani 0.215(19) 1 d D U P A 2
H89A H 0.745670 0.848478 -0.183784 0.170 Uiso 0.215(19) 1 calc R U P A 2
H89B H 0.869981 0.843988 -0.168927 0.170 Uiso 0.215(19) 1 calc R U P A 2
H89C H 0.818744 0.915964 -0.210719 0.170 Uiso 0.215(19) 1 calc R U P A 2
C89 C 0.8567(9) 0.9427(10) -0.1657(6) 0.110(5) Uani 0.785(19) 1 d D U P A 1
H89D H 0.805054 0.969722 -0.198812 0.165 Uiso 0.785(19) 1 calc R U P A 1
H89E H 0.876299 0.894901 -0.194906 0.165 Uiso 0.785(19) 1 calc R U P A 1
H89F H 0.918824 0.977671 -0.149756 0.165 Uiso 0.785(19) 1 calc R U P A 1

loop_
_atom_site_aniso_label
_atom_site_aniso_U_11
_atom_site_aniso_U_22
_atom_site_aniso_U_33
_atom_site_aniso_U_23
_atom_site_aniso_U_13
_atom_site_aniso_U_12
Cl1 0.0840(11) 0.0710(10) 0.0684(10) -0.0038(7) 0.0137(8) 0.0162(8)
Cl2 0.0793(12) 0.177(2) 0.1173(16) -0.0623(16) 0.0490(12) -0.0536(13)
Cl3 0.148(2) 0.0909(14) 0.1083(16) 0.0101(12) 0.0213(14) 0.0266(13)
Cl4 0.1341(19) 0.0982(15) 0.148(2) -0.0021(14) 0.0531(16) 0.0085(14)
O2 0.0357(16) 0.0332(15) 0.0387(17) -0.0054(13) 0.0092(13) -0.0076(12)
O3 0.0385(16) 0.0367(16) 0.0425(18) -0.0005(13) -0.0022(13) -0.0041(13)
O6 0.0428(17) 0.0267(15) 0.060(2) -0.0014(14) 0.0066(15) 0.0009(13)
O5 0.0443(18) 0.0284(15) 0.059(2) 0.0062(14) -0.0034(15) 0.0013(13)
O1 0.0425(18) 0.0370(17) 0.058(2) -0.0028(15) 0.0090(15) -0.0106(14)
O4 0.0497(19) 0.0380(17) 0.052(2) -0.0037(15) -0.0071(15) -0.0071(14)
N4 0.043(2) 0.0332(19) 0.054(2) 0.0067(18) 0.0094(19) 0.0011(17)
C68 0.031(2) 0.028(2) 0.028(2) 0.0054(16) 0.0008(16) 0.0028(16)
C72 0.033(2) 0.029(2) 0.029(2) 0.0029(16) 0.0033(17) 0.0015(17)
C60 0.041(2) 0.027(2) 0.030(2) -0.0011(17) 0.0059(18) -0.0016(17)
C61 0.039(2) 0.033(2) 0.022(2) 0.0027(16) 0.0049(17) 0.0021(18)
C13 0.0254(19) 0.0267(19) 0.032(2) 0.0049(16) 0.0046(16) 0.0028(16)
C42 0.034(2) 0.028(2) 0.037(2) 0.0046(18) -0.0010(18) 0.0008(17)
C69 0.040(2) 0.0246(19) 0.035(2) 0.0003(17) 0.0045(18) -0.0007(17)
C19 0.026(2) 0.033(2) 0.031(2) 0.0006(17) 0.0041(16) 0.0030(17)
C73 0.033(2) 0.029(2) 0.031(2) 0.0068(17) 0.0045(17) -0.0019(17)
C58 0.036(2) 0.036(2) 0.023(2) 0.0019(17) 0.0033(16) 0.0014(18)
C16 0.028(2) 0.032(2) 0.029(2) 0.0023(17) 0.0073(16) 0.0030(16)
C14 0.029(2) 0.031(2) 0.029(2) -0.0010(17) 0.0028(16) 0.0017(16)
C45 0.029(2) 0.034(2) 0.035(2) 0.0042(18) -0.0008(17) -0.0008(17)
C15 0.028(2) 0.0269(19) 0.031(2) 0.0048(16) 0.0048(16) 0.0034(16)
C20 0.027(2) 0.037(2) 0.033(2) 0.0039(18) 0.0036(17) -0.0033(17)
N3 0.070(3) 0.036(2) 0.058(3) 0.0103(19) 0.012(2) -0.001(2)
C67 0.036(2) 0.0262(19) 0.033(2) 0.0024(17) 0.0028(17) 0.0022(17)
C41 0.028(2) 0.034(2) 0.032(2) 0.0051(17) -0.0018(17) 0.0056(17)
C59 0.035(2) 0.032(2) 0.033(2) 0.0018(17) 0.0030(18) -0.0029(17)
C71 0.029(2) 0.034(2) 0.027(2) 0.0047(17) 0.0029(16) 0.0002(17)
C43 0.029(2) 0.031(2) 0.034(2) 0.0033(17) 0.0022(17) 0.0054(17)
C12 0.033(2) 0.028(2) 0.035(2) 0.0034(17) 0.0050(17) 0.0046(17)
C18 0.029(2) 0.029(2) 0.031(2) 0.0018(17) 0.0016(16) 0.0014(16)
C17 0.038(2) 0.032(2) 0.030(2) -0.0017(17) 0.0042(17) 0.0054(18)
C82 0.026(2) 0.042(2) 0.029(2) -0.0036(18) 0.0037(17) -0.0039(18)
C6 0.039(2) 0.027(2) 0.037(2) 0.0032(17) 0.0039(18) 0.0039(18)
C21 0.038(2) 0.029(2) 0.032(2) 0.0030(17) 0.0016(18) -0.0027(17)
C66 0.033(2) 0.031(2) 0.033(2) -0.0005(17) 0.0060(17) -0.0016(17)
C40 0.032(2) 0.033(2) 0.035(2) -0.0001(18) -0.0020(18) 0.0052(18)
C77 0.028(2) 0.042(2) 0.032(2) 0.0029(18) 0.0080(17) 0.0003(18)
C70 0.035(2) 0.030(2) 0.034(2) 0.0045(17) 0.0005(18) -0.0083(17)
C44 0.025(2) 0.037(2) 0.036(2) 0.0030(18) 0.0002(17) 0.0032(17)
C63 0.040(2) 0.028(2) 0.029(2) 0.0050(17) 0.0028(18) 0.0000(18)
O7 0.143(4) 0.050(2) 0.065(3) 0.014(2) 0.010(3) -0.024(3)
N2 0.080(3) 0.037(2) 0.054(3) -0.0056(19) 0.008(2) -0.003(2)
C23 0.043(2) 0.030(2) 0.035(2) 0.0023(18) 0.0141(19) 0.0007(18)
C62 0.038(2) 0.031(2) 0.029(2) 0.0034(17) 0.0038(17) -0.0049(17)
C57 0.035(2) 0.037(2) 0.032(2) 0.0054(18) 0.0011(18) 0.0036(18)
C81 0.029(2) 0.033(2) 0.038(2) -0.0007(18) 0.0078(18) -0.0016(17)
C85 0.030(2) 0.039(2) 0.037(2) -0.0010(19) 0.0048(18) 0.0006(18)
C51 0.032(2) 0.031(2) 0.044(3) 0.0035(19) 0.0068(19) 0.0011(17)
C80 0.027(2) 0.037(2) 0.032(2) -0.0007(18) 0.0062(17) 0.0024(17)
C50 0.033(2) 0.032(2) 0.045(3) 0.0061(19) 0.0048(19) -0.0057(18)
C34 0.034(2) 0.033(2) 0.039(2) -0.0010(18) 0.0015(18) -0.0016(18)
C22 0.047(3) 0.030(2) 0.039(2) -0.0014(18) 0.015(2) 0.0024(19)
C37 0.032(2) 0.035(2) 0.034(2) 0.0009(18) 0.0020(17) 0.0003(17)
C76 0.033(2) 0.040(2) 0.033(2) 0.0052(19) 0.0056(18) -0.0037(18)
C3 0.038(2) 0.030(2) 0.038(2) 0.0043(18) 0.0071(19) 0.0047(18)
C83 0.035(2) 0.038(2) 0.042(3) 0.001(2) 0.0065(19) -0.0035(19)
C46 0.036(2) 0.029(2) 0.040(2) 0.0026(18) 0.0034(18) 0.0001(18)
C10 0.034(2) 0.032(2) 0.048(3) 0.0022(19) 0.0013(19) 0.0002(18)
C35 0.050(3) 0.036(2) 0.041(3) 0.004(2) -0.003(2) 0.002(2)
C36 0.050(3) 0.036(2) 0.030(2) 0.0047(18) -0.0021(19) 0.000(2)
C48 0.039(2) 0.036(2) 0.045(3) -0.002(2) 0.006(2) 0.0064(19)
C49 0.042(2) 0.029(2) 0.037(2) 0.0036(18) 0.0062(19) -0.0023(18)
C9 0.040(2) 0.026(2) 0.031(2) 0.0008(17) 0.0066(18) 0.0034(17)
C4 0.037(2) 0.035(2) 0.047(3) 0.005(2) -0.001(2) 0.0022(19)
C11 0.034(2) 0.029(2) 0.058(3) 0.009(2) -0.002(2) 0.0031(18)
C31 0.035(2) 0.041(2) 0.039(3) -0.001(2) -0.0007(19) -0.0008(19)
C26 0.042(2) 0.033(2) 0.031(2) 0.0036(18) 0.0021(18) -0.0029(19)
C79 0.031(2) 0.040(2) 0.035(2) -0.0051(19) 0.0042(18) -0.0048(18)
C7 0.036(2) 0.034(2) 0.051(3) 0.006(2) -0.004(2) 0.0036(19)
C47 0.033(2) 0.035(2) 0.050(3) -0.004(2) -0.002(2) 0.0040(18)
N1 0.059(3) 0.054(3) 0.060(3) -0.015(2) -0.006(2) -0.005(2)
O8 0.101(3) 0.078(3) 0.076(3) -0.010(2) 0.005(3) 0.014(3)
C74 0.039(2) 0.029(2) 0.042(3) -0.0039(18) 0.0051(19) -0.0006(18)
C78 0.034(2) 0.033(2) 0.041(3) 0.0015(19) 0.0057(19) -0.0011(18)
C54 0.047(3) 0.030(2) 0.039(2) 0.0067(19) 0.003(2) -0.0013(19)
C2 0.047(3) 0.032(2) 0.039(3) 0.0049(19) -0.001(2) 0.0005(19)
C39 0.043(3) 0.042(2) 0.039(3) 0.004(2) -0.010(2) -0.002(2)
C8 0.039(2) 0.030(2) 0.046(3) 0.0046(19) -0.003(2) 0.0077(18)
C38 0.046(3) 0.033(2) 0.044(3) 0.005(2) -0.008(2) 0.0014(19)
C25 0.051(3) 0.037(2) 0.064(3) 0.012(2) 0.015(2) 0.002(2)
C5 0.038(2) 0.035(2) 0.055(3) 0.002(2) 0.001(2) -0.007(2)
C1 0.046(3) 0.034(2) 0.041(3) 0.008(2) 0.004(2) 0.004(2)
C27 0.042(3) 0.038(2) 0.043(3) 0.005(2) 0.002(2) -0.007(2)
C30 0.050(3) 0.042(3) 0.051(3) 0.000(2) 0.003(2) -0.006(2)
C65 0.054(3) 0.029(2) 0.060(3) 0.006(2) 0.003(2) -0.001(2)
C28 0.053(3) 0.041(3) 0.053(3) 0.006(2) 0.008(2) -0.014(2)
C64 0.060(3) 0.030(2) 0.050(3) -0.001(2) -0.003(2) 0.000(2)
C53 0.055(3) 0.037(3) 0.067(3) -0.009(2) 0.013(3) -0.002(2)
C55 0.051(3) 0.049(3) 0.057(3) -0.010(2) 0.007(2) -0.007(2)
C24 0.069(3) 0.038(3) 0.060(3) 0.017(2) 0.020(3) 0.010(2)
C29 0.061(3) 0.041(3) 0.064(4) -0.005(3) -0.001(3) -0.011(2)
C75 0.060(3) 0.035(2) 0.060(3) -0.007(2) 0.012(3) -0.016(2)
C32 0.058(3) 0.052(3) 0.041(3) -0.002(2) -0.002(2) -0.008(2)
C56 0.066(4) 0.053(3) 0.067(4) -0.009(3) -0.002(3) -0.012(3)
C33 0.065(3) 0.065(4) 0.043(3) -0.013(3) -0.002(3) -0.011(3)
C52 0.077(4) 0.038(3) 0.070(4) -0.007(3) 0.017(3) 0.005(3)
C84 0.091(4) 0.042(3) 0.075(4) 0.000(3) -0.022(3) -0.021(3)
C88 0.135(7) 0.071(4) 0.075(5) 0.009(4) 0.011(4) -0.030(4)
C86 0.119(6) 0.063(4) 0.189(9) 0.029(5) 0.093(7) 0.016(4)
C87 0.101(6) 0.129(7) 0.108(7) -0.005(6) -0.007(5) 0.004(5)
C89A 0.108(15) 0.151(17) 0.082(14) 0.003(14) 0.014(12) 0.039(13)
C89 0.103(8) 0.176(12) 0.057(5) 0.004(6) 0.021(5) 0.055(8)

loop_
_atom_type_symbol
_atom_type_description
_atom_type_scat_dispersion_real
_atom_type_scat_dispersion_imag
_atom_type_scat_source
C C 0.0137 0.0067 'International Tables Vol C Tables 4.2.6.8 and 6.1.1.4'
H H 0.0000 0.0000 'International Tables Vol C Tables 4.2.6.8 and 6.1.1.4'
Cl Cl 0.3281 0.5435 'International Tables Vol C Tables 4.2.6.8 and 6.1.1.4'
N N 0.0241 0.0134 'International Tables Vol C Tables 4.2.6.8 and 6.1.1.4'
O O 0.0389 0.0241 'International Tables Vol C Tables 4.2.6.8 and 6.1.1.4'

loop_
_geom_angle_atom_site_label_1
_geom_angle_atom_site_label_2
_geom_angle_atom_site_label_3
_geom_angle
_geom_angle_site_symmetry_1
_geom_angle_site_symmetry_3
_geom_angle_publ_flag
C73 O2 C74 115.8(3) . . ?
C82 O3 C83 117.2(3) . . ?
C60 O6 C65 116.8(3) . . ?
C63 O5 C64 117.1(3) . . ?
C70 O1 C75 118.0(4) . . ?
C79 O4 C84 117.7(4) . . ?
C1 N4 C5 115.8(4) . . ?
C69 C68 C73 118.0(4) . . ?
C69 C68 C67 120.5(4) . . ?
C73 C68 C67 121.5(3) . . ?
C73 C72 H72 119.0 . . ?
C73 C72 C71 122.0(4) . . ?
C71 C72 H72 119.0 . . ?
O6 C60 C61 116.1(4) . . ?
O6 C60 C59 122.8(4) . . ?
C59 C60 C61 121.1(4) . . ?
C60 C61 C66 121.8(4) . . ?
C60 C61 C62 117.8(4) . . ?
C62 C61 C66 120.4(4) . . ?
C14 C13 C67 120.3(3) . . ?
C14 C13 C12 117.7(4) . . ?
C12 C13 C67 122.0(3) . . ?
C41 C42 H42 118.0 . . ?
C43 C42 H42 118.0 . . ?
C43 C42 C41 124.0(4) . . ?
C68 C69 H69 119.2 . . ?
C68 C69 C70 121.7(4) . . ?
C70 C69 H69 119.2 . . ?
C20 C19 H19 119.2 . . ?
C20 C19 C18 121.6(4) . . ?
C18 C19 H19 119.2 . . ?
O2 C73 C68 116.6(3) . . ?
C72 C73 O2 123.3(4) . . ?
C72 C73 C68 120.1(4) . . ?
C59 C58 C57 119.0(4) . . ?
C63 C58 C59 118.5(4) . . ?
C63 C58 C57 122.5(4) . . ?
C15 C16 C66 123.7(3) . . ?
C17 C16 C15 117.5(4) . . ?
C17 C16 C66 118.6(4) . . ?
C13 C14 H14 118.4 . . ?
C15 C14 C13 123.1(4) . . ?
C15 C14 H14 118.4 . . ?
C40 C45 H45 118.3 . . ?
C44 C45 H45 118.3 . . ?
C44 C45 C40 123.5(4) . . ?
C16 C15 C18 122.1(3) . . ?
C14 C15 C16 119.3(3) . . ?
C14 C15 C18 118.7(3) . . ?
C19 C20 H20 119.6 . . ?
C19 C20 C21 120.8(4) . . ?
C21 C20 H20 119.6 . . ?
C24 N3 C28 116.0(4) . . ?
C68 C67 H67A 109.0 . . ?
C68 C67 H67B 109.0 . . ?
C13 C67 C68 113.1(3) . . ?
C13 C67 H67A 109.0 . . ?
C13 C67 H67B 109.0 . . ?
H67A C67 H67B 107.8 . . ?
C42 C41 C40 117.6(4) . . ?
C42 C41 C57 118.1(4) . . ?
C40 C41 C57 124.1(4) . . ?
C60 C59 C58 120.7(4) . . ?
C60 C59 H59 119.7 . . ?
C58 C59 H59 119.7 . . ?
C72 C71 C70 117.9(4) . . ?
C72 C71 C76 121.6(4) . . ?
C70 C71 C76 120.5(4) . . ?
C42 C43 C44 118.3(4) . . ?
C42 C43 C46 117.7(4) . . ?
C44 C43 C46 124.0(4) . . ?
C13 C12 C9 123.5(4) . . ?
C17 C12 C13 119.0(4) . . ?
C17 C12 C9 117.4(4) . . ?
C19 C18 C15 121.8(3) . . ?
C19 C18 C23 117.1(4) . . ?
C23 C18 C15 121.1(4) . . ?
C16 C17 C12 123.4(4) . . ?
C16 C17 H17 118.3 . . ?
C12 C17 H17 118.3 . . ?
O3 C82 C77 116.4(4) . . ?
O3 C82 C81 123.7(4) . . ?
C81 C82 C77 119.9(4) . . ?
C11 C6 C3 121.6(4) . . ?
C11 C6 C7 118.1(4) . . ?
C7 C6 C3 120.4(4) . . ?
C20 C21 C26 120.3(4) . . ?
C22 C21 C20 118.0(4) . . ?
C22 C21 C26 121.7(4) . . ?
C61 C66 H66A 109.2 . . ?
C61 C66 H66B 109.2 . . ?
C16 C66 C61 111.9(3) . . ?
C16 C66 H66A 109.2 . . ?
C16 C66 H66B 109.2 . . ?
H66A C66 H66B 107.9 . . ?
C45 C40 C41 118.6(4) . . ?
C45 C40 C37 118.8(4) . . ?
C41 C40 C37 122.6(4) . . ?
C82 C77 C76 120.8(4) . . ?
C78 C77 C82 117.9(4) . . ?
C78 C77 C76 121.3(4) . . ?
O1 C70 C69 123.7(4) . . ?
O1 C70 C71 116.0(4) . . ?
C69 C70 C71 120.3(4) . . ?
C45 C44 C43 117.9(4) . . ?
C45 C44 C85 119.5(4) . . ?
C43 C44 C85 122.5(4) . . ?
O5 C63 C58 116.4(4) . . ?
O5 C63 C62 123.1(4) . . ?
C58 C63 C62 120.4(4) . . ?
C88 O7 H7A 109.5 . . ?
C52 N2 C56 116.3(5) . . ?
C18 C23 H23 119.0 . . ?
C22 C23 C18 121.9(4) . . ?
C22 C23 H23 119.0 . . ?
C61 C62 H62 119.3 . . ?
C63 C62 C61 121.5(4) . . ?
C63 C62 H62 119.3 . . ?
C58 C57 H57A 109.2 . . ?
C58 C57 H57B 109.2 . . ?
C41 C57 C58 112.1(3) . . ?
C41 C57 H57A 109.2 . . ?
C41 C57 H57B 109.2 . . ?
H57A C57 H57B 107.9 . . ?
C82 C81 H81 119.1 . . ?
C82 C81 C80 121.9(4) . . ?
C80 C81 H81 119.1 . . ?
C44 C85 H85A 109.4 . . ?
C44 C85 H85B 109.4 . . ?
H85A C85 H85B 108.0 . . ?
C80 C85 C44 111.3(3) . . ?
C80 C85 H85A 109.4 . . ?
C80 C85 H85B 109.4 . . ?
C50 C51 H51 119.2 . . ?
C50 C51 C46 121.6(4) . . ?
C46 C51 H51 119.2 . . ?
C81 C80 C85 120.6(4) . . ?
C79 C80 C81 117.9(4) . . ?
C79 C80 C85 121.5(4) . . ?
C51 C50 H50 119.5 . . ?
C51 C50 C49 120.9(4) . . ?
C49 C50 H50 119.5 . . ?
C35 C34 C31 121.5(4) . . ?
C35 C34 C39 117.1(4) . . ?
C39 C34 C31 121.4(4) . . ?
C21 C22 H22 119.7 . . ?
C23 C22 C21 120.6(4) . . ?
C23 C22 H22 119.7 . . ?
C36 C37 C40 120.8(4) . . ?
C38 C37 C40 121.4(4) . . ?
C38 C37 C36 117.7(4) . . ?
C71 C76 H76A 109.2 . . ?
C71 C76 H76B 109.2 . . ?
C77 C76 C71 111.9(3) . . ?
C77 C76 H76A 109.2 . . ?
C77 C76 H76B 109.2 . . ?
H76A C76 H76B 107.9 . . ?
C4 C3 C6 121.6(4) . . ?
C2 C3 C6 121.7(4) . . ?
C2 C3 C4 116.7(4) . . ?
O3 C83 H83A 109.5 . . ?
O3 C83 H83B 109.5 . . ?
O3 C83 H83C 109.5 . . ?
H83A C83 H83B 109.5 . . ?
H83A C83 H83C 109.5 . . ?
H83B C83 H83C 109.5 . . ?
C51 C46 C43 120.7(4) . . ?
C51 C46 C47 117.5(4) . . ?
C47 C46 C43 121.8(4) . . ?
C9 C10 H10 119.5 . . ?
C11 C10 H10 119.5 . . ?
C11 C10 C9 120.9(4) . . ?
C34 C35 H35 119.2 . . ?
C36 C35 C34 121.5(4) . . ?
C36 C35 H35 119.2 . . ?
C37 C36 H36 119.4 . . ?
C35 C36 C37 121.1(4) . . ?
C35 C36 H36 119.4 . . ?
C49 C48 H48 119.4 . . ?
C47 C48 H48 119.4 . . ?
C47 C48 C49 121.2(4) . . ?
C50 C49 C54 121.7(4) . . ?
C48 C49 C50 117.4(4) . . ?
C48 C49 C54 120.9(4) . . ?
C10 C9 C12 123.1(4) . . ?
C8 C9 C12 119.2(4) . . ?
C8 C9 C10 117.7(4) . . ?
C3 C4 H4 120.3 . . ?
C5 C4 C3 119.4(4) . . ?
C5 C4 H4 120.3 . . ?
C6 C11 H11 119.3 . . ?
C10 C11 C6 121.3(4) . . ?
C10 C11 H11 119.3 . . ?
C30 C31 C34 121.5(4) . . ?
C32 C31 C34 121.8(4) . . ?
C32 C31 C30 116.7(4) . . ?
C25 C26 C21 121.5(4) . . ?
C25 C26 C27 116.3(4) . . ?
C27 C26 C21 122.1(4) . . ?
O4 C79 C80 115.0(4) . . ?
C78 C79 O4 124.1(4) . . ?
C78 C79 C80 120.9(4) . . ?
C6 C7 H7 119.8 . . ?
C8 C7 C6 120.4(4) . . ?
C8 C7 H7 119.8 . . ?
C46 C47 H47 119.3 . . ?
C48 C47 C46 121.4(4) . . ?
C48 C47 H47 119.3 . . ?
C33 N1 C29 115.6(4) . . ?
C89A O8 H8B 109.5 . . ?
C89 O8 H8A 109.5 . . ?
O2 C74 H74A 109.5 . . ?
O2 C74 H74B 109.5 . . ?
O2 C74 H74C 109.5 . . ?
H74A C74 H74B 109.5 . . ?
H74A C74 H74C 109.5 . . ?
H74B C74 H74C 109.5 . . ?
C77 C78 H78 119.2 . . ?
C79 C78 C77 121.6(4) . . ?
C79 C78 H78 119.2 . . ?
C53 C54 C49 122.4(4) . . ?
C53 C54 C55 115.4(4) . . ?
C55 C54 C49 122.2(4) . . ?
C3 C2 H2 120.2 . . ?
C1 C2 C3 119.5(4) . . ?
C1 C2 H2 120.2 . . ?
C34 C39 H39 119.5 . . ?
C38 C39 C34 121.1(4) . . ?
C38 C39 H39 119.5 . . ?
C9 C8 C7 121.5(4) . . ?
C9 C8 H8 119.2 . . ?
C7 C8 H8 119.2 . . ?
C37 C38 H38 119.3 . . ?
C39 C38 C37 121.4(4) . . ?
C39 C38 H38 119.3 . . ?
C26 C25 H25 120.0 . . ?
C24 C25 C26 120.0(5) . . ?
C24 C25 H25 120.0 . . ?
N4 C5 C4 124.3(4) . . ?
N4 C5 H5 117.9 . . ?
C4 C5 H5 117.9 . . ?
N4 C1 C2 124.3(4) . . ?
N4 C1 H1 117.8 . . ?
C2 C1 H1 117.8 . . ?
C26 C27 H27 120.2 . . ?
C28 C27 C26 119.7(4) . . ?
C28 C27 H27 120.2 . . ?
C31 C30 H30 120.4 . . ?
C29 C30 C31 119.2(5) . . ?
C29 C30 H30 120.4 . . ?
O6 C65 H65A 109.5 . . ?
O6 C65 H65B 109.5 . . ?
O6 C65 H65C 109.5 . . ?
H65A C65 H65B 109.5 . . ?
H65A C65 H65C 109.5 . . ?
H65B C65 H65C 109.5 . . ?
N3 C28 C27 124.3(5) . . ?
N3 C28 H28 117.8 . . ?
C27 C28 H28 117.8 . . ?
O5 C64 H64A 109.5 . . ?
O5 C64 H64B 109.5 . . ?
O5 C64 H64C 109.5 . . ?
H64A C64 H64B 109.5 . . ?
H64A C64 H64C 109.5 . . ?
H64B C64 H64C 109.5 . . ?
C54 C53 H53 120.1 . . ?
C52 C53 C54 119.8(5) . . ?
C52 C53 H53 120.1 . . ?
C54 C55 H55 119.9 . . ?
C56 C55 C54 120.1(5) . . ?
C56 C55 H55 119.9 . . ?
N3 C24 C25 123.7(5) . . ?
N3 C24 H24 118.1 . . ?
C25 C24 H24 118.1 . . ?
N1 C29 C30 124.9(5) . . ?
N1 C29 H29 117.6 . . ?
C30 C29 H29 117.6 . . ?
O1 C75 H75A 109.5 . . ?
O1 C75 H75B 109.5 . . ?
O1 C75 H75C 109.5 . . ?
H75A C75 H75B 109.5 . . ?
H75A C75 H75C 109.5 . . ?
H75B C75 H75C 109.5 . . ?
C31 C32 H32 120.5 . . ?
C31 C32 C33 119.0(5) . . ?
C33 C32 H32 120.5 . . ?
N2 C56 C55 123.6(5) . . ?
N2 C56 H56 118.2 . . ?
C55 C56 H56 118.2 . . ?
N1 C33 C32 124.7(5) . . ?
N1 C33 H33 117.7 . . ?
C32 C33 H33 117.7 . . ?
N2 C52 C53 124.7(5) . . ?
N2 C52 H52 117.7 . . ?
C53 C52 H52 117.7 . . ?
O4 C84 H84A 109.5 . . ?
O4 C84 H84B 109.5 . . ?
O4 C84 H84C 109.5 . . ?
H84A C84 H84B 109.5 . . ?
H84A C84 H84C 109.5 . . ?
H84B C84 H84C 109.5 . . ?
O7 C88 H88A 109.5 . . ?
O7 C88 H88B 109.5 . . ?
O7 C88 H88C 109.5 . . ?
H88A C88 H88B 109.5 . . ?
H88A C88 H88C 109.5 . . ?
H88B C88 H88C 109.5 . . ?
Cl1 C86 H86A 107.6 . . ?
Cl1 C86 H86B 107.6 . . ?
Cl2 C86 Cl1 119.0(4) . . ?
Cl2 C86 H86A 107.6 . . ?
Cl2 C86 H86B 107.6 . . ?
H86A C86 H86B 107.0 . . ?
Cl3 C87 H87A 108.7 . . ?
Cl3 C87 H87B 108.7 . . ?
Cl4 C87 Cl3 114.0(6) . . ?
Cl4 C87 H87A 108.7 . . ?
Cl4 C87 H87B 108.7 . . ?
H87A C87 H87B 107.6 . . ?
O8 C89A H89A 109.5 . . ?
O8 C89A H89B 109.5 . . ?
O8 C89A H89C 109.5 . . ?
H89A C89A H89B 109.5 . . ?
H89A C89A H89C 109.5 . . ?
H89B C89A H89C 109.5 . . ?
O8 C89 H89D 109.5 . . ?
O8 C89 H89E 109.5 . . ?
O8 C89 H89F 109.5 . . ?
H89D C89 H89E 109.5 . . ?
H89D C89 H89F 109.5 . . ?
H89E C89 H89F 109.5 . . ?

loop_
_geom_bond_atom_site_label_1
_geom_bond_atom_site_label_2
_geom_bond_distance
_geom_bond_site_symmetry_2
_geom_bond_publ_flag
Cl1 C86 1.727(7) . ?
Cl2 C86 1.656(7) . ?
Cl3 C87 1.744(9) . ?
Cl4 C87 1.679(10) . ?
O2 C73 1.390(5) . ?
O2 C74 1.425(5) . ?
O3 C82 1.365(5) . ?
O3 C83 1.425(5) . ?
O6 C60 1.386(5) . ?
O6 C65 1.416(5) . ?
O5 C63 1.383(5) . ?
O5 C64 1.414(5) . ?
O1 C70 1.373(5) . ?
O1 C75 1.418(5) . ?
O4 C79 1.386(5) . ?
O4 C84 1.417(6) . ?
N4 C5 1.336(6) . ?
N4 C1 1.333(6) . ?
C68 C69 1.384(6) . ?
C68 C73 1.399(5) . ?
C68 C67 1.520(6) . ?
C72 H72 0.9500 . ?
C72 C73 1.384(6) . ?
C72 C71 1.385(5) . ?
C60 C61 1.387(6) . ?
C60 C59 1.386(6) . ?
C61 C66 1.518(6) . ?
C61 C62 1.395(6) . ?
C13 C14 1.393(5) . ?
C13 C67 1.514(6) . ?
C13 C12 1.399(6) . ?
C42 H42 0.9500 . ?
C42 C41 1.389(6) . ?
C42 C43 1.384(6) . ?
C69 H69 0.9500 . ?
C69 C70 1.390(6) . ?
C19 H19 0.9500 . ?
C19 C20 1.387(6) . ?
C19 C18 1.392(6) . ?
C58 C59 1.398(6) . ?
C58 C63 1.383(6) . ?
C58 C57 1.516(6) . ?
C16 C15 1.403(5) . ?
C16 C17 1.384(6) . ?
C16 C66 1.517(6) . ?
C14 H14 0.9500 . ?
C14 C15 1.388(6) . ?
C45 H45 0.9500 . ?
C45 C40 1.390(6) . ?
C45 C44 1.390(6) . ?
C15 C18 1.490(5) . ?
C20 H20 0.9500 . ?
C20 C21 1.397(6) . ?
N3 C28 1.335(7) . ?
N3 C24 1.334(7) . ?
C67 H67A 0.9900 . ?
C67 H67B 0.9900 . ?
C41 C40 1.407(6) . ?
C41 C57 1.514(6) . ?
C59 H59 0.9500 . ?
C71 C70 1.393(6) . ?
C71 C76 1.514(6) . ?
C43 C44 1.410(6) . ?
C43 C46 1.496(6) . ?
C12 C17 1.396(6) . ?
C12 C9 1.491(5) . ?
C18 C23 1.395(6) . ?
C17 H17 0.9500 . ?
C82 C77 1.405(6) . ?
C82 C81 1.385(6) . ?
C6 C3 1.483(6) . ?
C6 C11 1.388(6) . ?
C6 C7 1.396(6) . ?
C21 C22 1.393(6) . ?
C21 C26 1.485(6) . ?
C66 H66A 0.9900 . ?
C66 H66B 0.9900 . ?
C40 C37 1.497(6) . ?
C77 C76 1.502(6) . ?
C77 C78 1.400(6) . ?
C44 C85 1.519(6) . ?
C63 C62 1.388(6) . ?
O7 H7A 0.8400 . ?
O7 C88 1.379(8) . ?
N2 C56 1.320(7) . ?
N2 C52 1.310(7) . ?
C23 H23 0.9500 . ?
C23 C22 1.384(6) . ?
C62 H62 0.9500 . ?
C57 H57A 0.9900 . ?
C57 H57B 0.9900 . ?
C81 H81 0.9500 . ?
C81 C80 1.397(6) . ?
C85 H85A 0.9900 . ?
C85 H85B 0.9900 . ?
C85 C80 1.518(6) . ?
C51 H51 0.9500 . ?
C51 C50 1.380(6) . ?
C51 C46 1.386(6) . ?
C80 C79 1.390(6) . ?
C50 H50 0.9500 . ?
C50 C49 1.397(6) . ?
C34 C35 1.389(6) . ?
C34 C31 1.477(6) . ?
C34 C39 1.397(6) . ?
C22 H22 0.9500 . ?
C37 C36 1.386(6) . ?
C37 C38 1.386(6) . ?
C76 H76A 0.9900 . ?
C76 H76B 0.9900 . ?
C3 C4 1.393(6) . ?
C3 C2 1.390(6) . ?
C83 H83A 0.9800 . ?
C83 H83B 0.9800 . ?
C83 H83C 0.9800 . ?
C46 C47 1.389(6) . ?
C10 H10 0.9500 . ?
C10 C9 1.397(6) . ?
C10 C11 1.383(6) . ?
C35 H35 0.9500 . ?
C35 C36 1.380(6) . ?
C36 H36 0.9500 . ?
C48 H48 0.9500 . ?
C48 C49 1.392(6) . ?
C48 C47 1.379(6) . ?
C49 C54 1.491(6) . ?
C9 C8 1.388(6) . ?
C4 H4 0.9500 . ?
C4 C5 1.382(6) . ?
C11 H11 0.9500 . ?
C31 C30 1.394(6) . ?
C31 C32 1.389(7) . ?
C26 C25 1.385(6) . ?
C26 C27 1.395(6) . ?
C79 C78 1.375(6) . ?
C7 H7 0.9500 . ?
C7 C8 1.388(6) . ?
C47 H47 0.9500 . ?
N1 C29 1.326(7) . ?
N1 C33 1.325(7) . ?
O8 H8B 0.8400 . ?
O8 H8A 0.8400 . ?
O8 C89A 1.398(19) . ?
O8 C89 1.426(11) . ?
C74 H74A 0.9800 . ?
C74 H74B 0.9800 . ?
C74 H74C 0.9800 . ?
C78 H78 0.9500 . ?
C54 C53 1.386(7) . ?
C54 C55 1.390(7) . ?
C2 H2 0.9500 . ?
C2 C1 1.381(6) . ?
C39 H39 0.9500 . ?
C39 C38 1.378(6) . ?
C8 H8 0.9500 . ?
C38 H38 0.9500 . ?
C25 H25 0.9500 . ?
C25 C24 1.383(6) . ?
C5 H5 0.9500 . ?
C1 H1 0.9500 . ?
C27 H27 0.9500 . ?
C27 C28 1.372(6) . ?
C30 H30 0.9500 . ?
C30 C29 1.381(7) . ?
C65 H65A 0.9800 . ?
C65 H65B 0.9800 . ?
C65 H65C 0.9800 . ?
C28 H28 0.9500 . ?
C64 H64A 0.9800 . ?
C64 H64B 0.9800 . ?
C64 H64C 0.9800 . ?
C53 H53 0.9500 . ?
C53 C52 1.380(7) . ?
C55 H55 0.9500 . ?
C55 C56 1.385(7) . ?
C24 H24 0.9500 . ?
C29 H29 0.9500 . ?
C75 H75A 0.9800 . ?
C75 H75B 0.9800 . ?
C75 H75C 0.9800 . ?
C32 H32 0.9500 . ?
C32 C33 1.391(7) . ?
C56 H56 0.9500 . ?
C33 H33 0.9500 . ?
C52 H52 0.9500 . ?
C84 H84A 0.9800 . ?
C84 H84B 0.9800 . ?
C84 H84C 0.9800 . ?
C88 H88A 0.9800 . ?
C88 H88B 0.9800 . ?
C88 H88C 0.9800 . ?
C86 H86A 0.9900 . ?
C86 H86B 0.9900 . ?
C87 H87A 0.9900 . ?
C87 H87B 0.9900 . ?
C89A H89A 0.9800 . ?
C89A H89B 0.9800 . ?
C89A H89C 0.9800 . ?
C89 H89D 0.9800 . ?
C89 H89E 0.9800 . ?
C89 H89F 0.9800 . ?

loop_
_geom_torsion_atom_site_label_1
_geom_torsion_atom_site_label_2
_geom_torsion_atom_site_label_3
_geom_torsion_atom_site_label_4
_geom_torsion
_geom_torsion_site_symmetry_1
_geom_torsion_site_symmetry_2
_geom_torsion_site_symmetry_3
_geom_torsion_site_symmetry_4
_geom_torsion_publ_flag
O3 C82 C77 C76 5.0(6) . . . . ?
O3 C82 C77 C78 -177.7(4) . . . . ?
O3 C82 C81 C80 178.8(4) . . . . ?
O6 C60 C61 C66 2.3(6) . . . . ?
O6 C60 C61 C62 -179.2(3) . . . . ?
O6 C60 C59 C58 178.7(4) . . . . ?
O5 C63 C62 C61 178.9(4) . . . . ?
O4 C79 C78 C77 -179.5(4) . . . . ?
C68 C69 C70 O1 177.8(4) . . . . ?
C68 C69 C70 C71 -1.5(6) . . . . ?
C72 C71 C70 O1 -177.4(3) . . . . ?
C72 C71 C70 C69 2.0(6) . . . . ?
C72 C71 C76 C77 -96.7(4) . . . . ?
C60 C61 C66 C16 81.7(5) . . . . ?
C60 C61 C62 C63 0.1(6) . . . . ?
C61 C60 C59 C58 0.0(6) . . . . ?
C13 C14 C15 C16 -1.9(6) . . . . ?
C13 C14 C15 C18 179.0(4) . . . . ?
C13 C12 C17 C16 0.2(6) . . . . ?
C13 C12 C9 C10 68.9(6) . . . . ?
C13 C12 C9 C8 -113.0(5) . . . . ?
C42 C41 C40 C45 1.0(6) . . . . ?
C42 C41 C40 C37 179.7(4) . . . . ?
C42 C41 C57 C58 -75.9(5) . . . . ?
C42 C43 C44 C45 2.6(6) . . . . ?
C42 C43 C44 C85 -173.8(4) . . . . ?
C42 C43 C46 C51 52.8(6) . . . . ?
C42 C43 C46 C47 -124.6(5) . . . . ?
C69 C68 C73 O2 -179.0(3) . . . . ?
C69 C68 C73 C72 2.4(6) . . . . ?
C69 C68 C67 C13 -84.1(4) . . . . ?
C19 C20 C21 C22 -0.8(6) . . . . ?
C19 C20 C21 C26 178.5(4) . . . . ?
C19 C18 C23 C22 -0.6(6) . . . . ?
C73 C68 C69 C70 -0.7(6) . . . . ?
C73 C68 C67 C13 97.2(4) . . . . ?
C73 C72 C71 C70 -0.3(6) . . . . ?
C73 C72 C71 C76 178.1(4) . . . . ?
C58 C63 C62 C61 0.6(6) . . . . ?
C16 C15 C18 C19 54.4(5) . . . . ?
C16 C15 C18 C23 -125.6(4) . . . . ?
C14 C13 C67 C68 -82.5(4) . . . . ?
C14 C13 C12 C17 0.7(6) . . . . ?
C14 C13 C12 C9 177.1(4) . . . . ?
C14 C15 C18 C19 -126.6(4) . . . . ?
C14 C15 C18 C23 53.5(5) . . . . ?
C45 C40 C37 C36 59.3(6) . . . . ?
C45 C40 C37 C38 -120.3(5) . . . . ?
C45 C44 C85 C80 -96.2(4) . . . . ?
C15 C16 C17 C12 -1.9(6) . . . . ?
C15 C16 C66 C61 84.4(5) . . . . ?
C15 C18 C23 C22 179.4(4) . . . . ?
C20 C19 C18 C15 -179.2(4) . . . . ?
C20 C19 C18 C23 0.8(6) . . . . ?
C20 C21 C22 C23 0.9(6) . . . . ?
C20 C21 C26 C25 -146.1(4) . . . . ?
C20 C21 C26 C27 30.9(6) . . . . ?
C67 C68 C69 C70 -179.5(4) . . . . ?
C67 C68 C73 O2 -0.3(5) . . . . ?
C67 C68 C73 C72 -178.9(4) . . . . ?
C67 C13 C14 C15 177.8(4) . . . . ?
C67 C13 C12 C17 -176.9(4) . . . . ?
C67 C13 C12 C9 -0.5(6) . . . . ?
C41 C42 C43 C44 -3.9(6) . . . . ?
C41 C42 C43 C46 176.2(4) . . . . ?
C41 C40 C37 C36 -119.5(5) . . . . ?
C41 C40 C37 C38 60.9(6) . . . . ?
C59 C60 C61 C66 -179.0(4) . . . . ?
C59 C60 C61 C62 -0.4(6) . . . . ?
C59 C58 C63 O5 -179.4(4) . . . . ?
C59 C58 C63 C62 -1.0(6) . . . . ?
C59 C58 C57 C41 -82.6(5) . . . . ?
C71 C72 C73 O2 179.6(4) . . . . ?
C71 C72 C73 C68 -1.9(6) . . . . ?
C43 C42 C41 C40 2.0(6) . . . . ?
C43 C42 C41 C57 178.6(4) . . . . ?
C43 C44 C85 C80 80.1(5) . . . . ?
C43 C46 C47 C48 177.8(4) . . . . ?
C12 C13 C14 C15 0.1(6) . . . . ?
C12 C13 C67 C68 95.1(4) . . . . ?
C12 C9 C8 C7 -177.8(4) . . . . ?
C18 C19 C20 C21 -0.1(6) . . . . ?
C18 C23 C22 C21 -0.2(7) . . . . ?
C17 C16 C15 C14 2.6(5) . . . . ?
C17 C16 C15 C18 -178.3(4) . . . . ?
C17 C16 C66 C61 -90.7(4) . . . . ?
C17 C12 C9 C10 -114.7(5) . . . . ?
C17 C12 C9 C8 63.4(5) . . . . ?
C82 C77 C76 C71 92.0(5) . . . . ?
C82 C77 C78 C79 -1.4(6) . . . . ?
C82 C81 C80 C85 -179.2(4) . . . . ?
C82 C81 C80 C79 -1.1(6) . . . . ?
C6 C3 C4 C5 -178.1(4) . . . . ?
C6 C3 C2 C1 177.8(4) . . . . ?
C6 C7 C8 C9 0.3(7) . . . . ?
C21 C26 C25 C24 178.2(4) . . . . ?
C21 C26 C27 C28 -178.3(4) . . . . ?
C66 C61 C62 C63 178.7(4) . . . . ?
C66 C16 C15 C14 -172.5(4) . . . . ?
C66 C16 C15 C18 6.6(6) . . . . ?
C66 C16 C17 C12 173.5(4) . . . . ?
C40 C45 C44 C43 0.4(6) . . . . ?
C40 C45 C44 C85 176.8(4) . . . . ?
C40 C41 C57 C58 100.5(5) . . . . ?
C40 C37 C36 C35 -179.9(4) . . . . ?
C40 C37 C38 C39 -179.6(4) . . . . ?
C77 C82 C81 C80 0.1(6) . . . . ?
C70 C71 C76 C77 81.6(5) . . . . ?
C44 C45 C40 C41 -2.2(6) . . . . ?
C44 C45 C40 C37 179.0(4) . . . . ?
C44 C43 C46 C51 -127.1(4) . . . . ?
C44 C43 C46 C47 55.5(6) . . . . ?
C44 C85 C80 C81 -93.8(4) . . . . ?
C44 C85 C80 C79 88.2(5) . . . . ?
C63 C58 C59 C60 0.7(6) . . . . ?
C63 C58 C57 C41 98.0(5) . . . . ?
C62 C61 C66 C16 -96.7(4) . . . . ?
C57 C58 C59 C60 -178.7(4) . . . . ?
C57 C58 C63 O5 -0.1(6) . . . . ?
C57 C58 C63 C62 178.4(4) . . . . ?
C57 C41 C40 C45 -175.4(4) . . . . ?
C57 C41 C40 C37 3.4(6) . . . . ?
C81 C82 C77 C76 -176.2(4) . . . . ?
C81 C82 C77 C78 1.1(6) . . . . ?
C81 C80 C79 O4 -179.3(4) . . . . ?
C81 C80 C79 C78 0.8(6) . . . . ?
C85 C80 C79 O4 -1.2(6) . . . . ?
C85 C80 C79 C78 178.9(4) . . . . ?
C51 C50 C49 C48 -0.6(6) . . . . ?
C51 C50 C49 C54 -179.7(4) . . . . ?
C51 C46 C47 C48 0.3(7) . . . . ?
C80 C79 C78 C77 0.4(6) . . . . ?
C50 C51 C46 C43 -178.8(4) . . . . ?
C50 C51 C46 C47 -1.3(6) . . . . ?
C50 C49 C54 C53 167.0(4) . . . . ?
C50 C49 C54 C55 -13.8(7) . . . . ?
C34 C35 C36 C37 0.2(7) . . . . ?
C34 C31 C30 C29 178.3(4) . . . . ?
C34 C31 C32 C33 -178.7(4) . . . . ?
C34 C39 C38 C37 -1.3(7) . . . . ?
C22 C21 C26 C25 33.2(6) . . . . ?
C22 C21 C26 C27 -149.9(4) . . . . ?
C76 C71 C70 O1 4.2(6) . . . . ?
C76 C71 C70 C69 -176.5(4) . . . . ?
C76 C77 C78 C79 176.0(4) . . . . ?
C3 C6 C11 C10 -177.0(4) . . . . ?
C3 C6 C7 C8 177.0(4) . . . . ?
C3 C4 C5 N4 0.5(7) . . . . ?
C3 C2 C1 N4 0.1(7) . . . . ?
C83 O3 C82 C77 178.0(3) . . . . ?
C83 O3 C82 C81 -0.7(6) . . . . ?
C46 C43 C44 C45 -177.5(4) . . . . ?
C46 C43 C44 C85 6.1(6) . . . . ?
C46 C51 C50 C49 1.4(7) . . . . ?
C10 C9 C8 C7 0.4(6) . . . . ?
C35 C34 C31 C30 -30.9(7) . . . . ?
C35 C34 C31 C32 149.1(5) . . . . ?
C35 C34 C39 C38 1.2(7) . . . . ?
C36 C37 C38 C39 0.8(7) . . . . ?
C48 C49 C54 C53 -12.1(7) . . . . ?
C48 C49 C54 C55 167.0(4) . . . . ?
C49 C48 C47 C46 0.5(7) . . . . ?
C49 C54 C53 C52 179.1(5) . . . . ?
C49 C54 C55 C56 -179.6(5) . . . . ?
C9 C12 C17 C16 -176.4(4) . . . . ?
C9 C10 C11 C6 -0.2(7) . . . . ?
C4 C3 C2 C1 -0.3(6) . . . . ?
C11 C6 C3 C4 151.1(5) . . . . ?
C11 C6 C3 C2 -26.9(7) . . . . ?
C11 C6 C7 C8 -0.9(7) . . . . ?
C11 C10 C9 C12 177.7(4) . . . . ?
C11 C10 C9 C8 -0.4(6) . . . . ?
C31 C34 C35 C36 179.6(4) . . . . ?
C31 C34 C39 C38 -179.1(4) . . . . ?
C31 C30 C29 N1 0.9(8) . . . . ?
C31 C32 C33 N1 0.0(8) . . . . ?
C26 C21 C22 C23 -178.3(4) . . . . ?
C26 C25 C24 N3 -1.0(8) . . . . ?
C26 C27 C28 N3 1.3(8) . . . . ?
C7 C6 C3 C4 -26.8(6) . . . . ?
C7 C6 C3 C2 155.2(4) . . . . ?
C7 C6 C11 C10 0.9(7) . . . . ?
C47 C48 C49 C50 -0.4(7) . . . . ?
C47 C48 C49 C54 178.8(4) . . . . ?
C74 O2 C73 C68 143.5(4) . . . . ?
C74 O2 C73 C72 -37.9(5) . . . . ?
C78 C77 C76 C71 -85.2(5) . . . . ?
C54 C53 C52 N2 -0.1(9) . . . . ?
C54 C55 C56 N2 1.3(9) . . . . ?
C2 C3 C4 C5 0.0(7) . . . . ?
C39 C34 C35 C36 -0.7(7) . . . . ?
C39 C34 C31 C30 149.5(5) . . . . ?
C39 C34 C31 C32 -30.6(7) . . . . ?
C38 C37 C36 C35 -0.3(7) . . . . ?
C25 C26 C27 C28 -1.3(7) . . . . ?
C5 N4 C1 C2 0.3(7) . . . . ?
C1 N4 C5 C4 -0.6(7) . . . . ?
C27 C26 C25 C24 1.1(7) . . . . ?
C30 C31 C32 C33 1.2(7) . . . . ?
C65 O6 C60 C61 -158.0(4) . . . . ?
C65 O6 C60 C59 23.3(6) . . . . ?
C28 N3 C24 C25 0.8(8) . . . . ?
C64 O5 C63 C58 -157.6(4) . . . . ?
C64 O5 C63 C62 24.1(6) . . . . ?
C53 C54 C55 C56 -0.4(7) . . . . ?
C55 C54 C53 C52 -0.2(7) . . . . ?
C24 N3 C28 C27 -1.0(8) . . . . ?
C29 N1 C33 C32 -0.8(8) . . . . ?
C75 O1 C70 C69 -1.1(6) . . . . ?
C75 O1 C70 C71 178.2(4) . . . . ?
C32 C31 C30 C29 -1.6(7) . . . . ?
C56 N2 C52 C53 0.8(9) . . . . ?
C33 N1 C29 C30 0.4(8) . . . . ?
C52 N2 C56 C55 -1.4(9) . . . . ?
C84 O4 C79 C80 175.5(5) . . . . ?
C84 O4 C79 C78 -4.7(7) . . . . ?
